data_4061397
_journal_name_full Organometallics
_journal_paper_doi 10.1021/om049318g
_journal_year 2005
_chemical_formula_sum 'C47 H70 N2 Ti'
_chemical_formula_weight 710.95
_space_group_IT_number 14
_symmetry_cell_setting monoclinic
_symmetry_space_group_name_Hall '-P 2yn'
_symmetry_space_group_name_H-M 'P 1 21/n 1'
_cell_angle_alpha 90.00
_cell_angle_beta 98.217(2)
_cell_angle_gamma 90.00
_cell_formula_units_Z 4
_cell_length_a 13.0516(9)
_cell_length_b 22.6530(17)
_cell_length_c 14.4870(12)
_cell_measurement_temperature 123(2)
_cell_volume 4239.2(6)
_diffrn_ambient_temperature 123(2)
_exptl_crystal_density_diffrn 1.114
_cod_depositor_comments
;
The following automatic conversions were performed:
'_symmetry_cell_setting' value 'Monoclinic' changed to 'monoclinic'
according to '/home/saulius/struct/CIF-dictionaries/cif_core.dic'
dictionary named 'cif_core.dic' version 2.4.1 from 2010-06-29.

Automatic conversion script
Id: cif_fix_enum 1527 2010-12-29 10:47:43Z saulius 
;
_cod_original_sg_symbol_H-M 'P 21/n'
_cod_database_code 4061397

loop_
_symmetry_equiv_pos_as_xyz
'x, y, z'
'-x+1/2, y+1/2, -z+1/2'
'-x, -y, -z'
'x-1/2, -y-1/2, z-1/2'

loop_
_atom_site_label
_atom_site_type_symbol
_atom_site_fract_x
_atom_site_fract_y
_atom_site_fract_z
_atom_site_U_iso_or_equiv
_atom_site_adp_type
_atom_site_occupancy
_atom_site_symmetry_multiplicity
_atom_site_calc_flag
_atom_site_refinement_flags
_atom_site_disorder_assembly
_atom_site_disorder_group
Ti1 Ti 0.79109(2) 0.381509(12) 0.785316(18) 0.01592(7) Uani 1 1 d . . .
N2 N 0.64613(9) 0.35609(5) 0.72968(8) 0.0166(3) Uani 1 1 d . . .
C3 C 0.64502(11) 0.29650(7) 0.73716(10) 0.0178(3) Uani 1 1 d . . .
C4 C 0.73284(12) 0.26315(7) 0.72603(10) 0.0186(3) Uani 1 1 d . . .
C5 C 0.82744(11) 0.27564(7) 0.69134(9) 0.0159(3) Uani 1 1 d . . .
N6 N 0.86470(9) 0.33041(5) 0.69683(8) 0.0156(3) Uani 1 1 d . . .
C7 C 0.55483(11) 0.39211(7) 0.70994(10) 0.0186(3) Uani 1 1 d . . .
C8 C 0.52795(12) 0.43055(7) 0.77902(10) 0.0208(3) Uani 1 1 d . . .
C9 C 0.43647(13) 0.46246(8) 0.76029(12) 0.0271(4) Uani 1 1 d . . .
C10 C 0.37432(13) 0.45896(8) 0.67527(12) 0.0292(4) Uani 1 1 d . . .
C11 C 0.40523(13) 0.42489(8) 0.60559(12) 0.0277(4) Uani 1 1 d . . .
C12 C 0.49520(12) 0.39073(7) 0.62071(10) 0.0219(3) Uani 1 1 d . . .
C13 C 0.52496(14) 0.35560(8) 0.53992(11) 0.0307(4) Uani 1 1 d . . .
C14 C 0.54516(18) 0.39658(11) 0.46147(14) 0.0419(5) Uani 1 1 d . . .
C15 C 0.4433(2) 0.30980(10) 0.50221(15) 0.0449(5) Uani 1 1 d . . .
C16 C 0.59183(13) 0.43789(8) 0.87484(11) 0.0256(4) Uani 1 1 d . . .
C17 C 0.62061(17) 0.50251(9) 0.89348(15) 0.0372(5) Uani 1 1 d . . .
C18 C 0.53645(17) 0.41329(11) 0.95233(13) 0.0382(5) Uani 1 1 d . . .
C19 C 0.55492(12) 0.25903(7) 0.76749(11) 0.0219(3) Uani 1 1 d . . .
C20 C 0.45049(13) 0.29013(8) 0.76939(14) 0.0280(4) Uani 1 1 d . . .
C21 C 0.53217(15) 0.20438(8) 0.70513(14) 0.0305(4) Uani 1 1 d . . .
C22 C 0.59401(15) 0.23914(9) 0.86844(13) 0.0315(4) Uani 1 1 d . . .
C23 C 0.87899(12) 0.21971(7) 0.65467(10) 0.0190(3) Uani 1 1 d . . .
C24 C 0.97085(13) 0.22977(8) 0.60128(12) 0.0236(4) Uani 1 1 d . . .
C25 C 0.79752(14) 0.18493(8) 0.58830(12) 0.0277(4) Uani 1 1 d . . .
C26 C 0.91766(14) 0.18093(8) 0.73989(12) 0.0254(4) Uani 1 1 d . . .
C27 C 0.95349(11) 0.35084(7) 0.65624(10) 0.0172(3) Uani 1 1 d . . .
C28 C 0.93876(11) 0.37314(7) 0.56462(10) 0.0191(3) Uani 1 1 d . . .
C29 C 1.02523(13) 0.39128(8) 0.52629(11) 0.0255(4) Uani 1 1 d . . .
C30 C 1.12317(13) 0.38969(8) 0.57676(12) 0.0303(4) Uani 1 1 d . . .
C31 C 1.13563(13) 0.37099(8) 0.66821(12) 0.0276(4) Uani 1 1 d . . .
C32 C 1.05222(12) 0.35182(7) 0.71032(10) 0.0207(3) Uani 1 1 d . . .
C33 C 1.07200(12) 0.33268(7) 0.81198(10) 0.0219(3) Uani 1 1 d . . .
C34 C 1.10946(15) 0.38480(9) 0.87549(12) 0.0302(4) Uani 1 1 d . . .
C35 C 1.15019(14) 0.28220(9) 0.82919(13) 0.0293(4) Uani 1 1 d . . .
C36 C 0.83291(12) 0.37869(7) 0.50640(10) 0.0204(3) Uani 1 1 d . . .
C37 C 0.81316(15) 0.44220(8) 0.47299(13) 0.0298(4) Uani 1 1 d . . .
C38 C 0.82024(16) 0.33745(9) 0.42202(13) 0.0337(4) Uani 1 1 d . . .
C39 C 0.82447(12) 0.45826(7) 0.75714(11) 0.0205(3) Uani 1 1 d . . .
C40 C 0.87226(13) 0.51912(7) 0.75553(11) 0.0245(4) Uani 1 1 d . . .
C41 C 0.79527(17) 0.56260(8) 0.70115(14) 0.0339(4) Uani 1 1 d . . .
C42 C 0.90204(16) 0.54080(8) 0.85601(12) 0.0296(4) Uani 1 1 d . . .
C43 C 0.97008(15) 0.51654(9) 0.70803(13) 0.0310(4) Uani 1 1 d . . .
C44 C 0.85142(14) 0.35686(9) 0.92683(11) 0.0277(4) Uani 1 1 d . . .
C45 C 0.81136(12) 0.37201(7) 1.01450(10) 0.0237(4) Uani 1 1 d . . .
C46 C 0.81990(13) 0.42935(8) 1.05095(11) 0.0278(4) Uani 1 1 d . . .
C47 C 0.78330(14) 0.44420(9) 1.13296(12) 0.0335(4) Uani 1 1 d . . .
C48 C 0.73680(14) 0.40255(9) 1.18174(12) 0.0348(4) Uani 1 1 d . . .
C49 C 0.72746(14) 0.34559(9) 1.14785(12) 0.0335(4) Uani 1 1 d . . .
C50 C 0.76326(13) 0.33045(8) 1.06541(11) 0.0278(4) Uani 1 1 d . . .
H51 H 0.7252(12) 0.2228(7) 0.7393(10) 0.019(4) Uiso 1 1 d . . .
H52 H 0.4175(13) 0.4867(8) 0.8041(12) 0.029(5) Uiso 1 1 d . . .
H53 H 0.3103(14) 0.4813(8) 0.6631(12) 0.035(5) Uiso 1 1 d . . .
H54 H 0.3631(13) 0.4237(7) 0.5471(12) 0.031(5) Uiso 1 1 d . . .
H55 H 0.5884(13) 0.3344(7) 0.5609(11) 0.023(4) Uiso 1 1 d . . .
H56 H 0.5927(17) 0.4254(10) 0.4830(15) 0.054(6) Uiso 1 1 d . . .
H57 H 0.4823(15) 0.4169(8) 0.4325(13) 0.039(5) Uiso 1 1 d . . .
H58 H 0.5751(15) 0.3746(9) 0.4157(14) 0.044(6) Uiso 1 1 d . . .
H59 H 0.4214(16) 0.2839(10) 0.5514(15) 0.059(7) Uiso 1 1 d . . .
H60 H 0.4643(16) 0.2872(9) 0.4541(15) 0.057(7) Uiso 1 1 d . . .
H61 H 0.3747(17) 0.3333(10) 0.4733(15) 0.063(7) Uiso 1 1 d . . .
H62 H 0.6584(12) 0.4178(7) 0.8758(10) 0.020(4) Uiso 1 1 d . . .
H63 H 0.6576(16) 0.5177(9) 0.8458(15) 0.051(6) Uiso 1 1 d . . .
H64 H 0.5590(14) 0.5254(8) 0.8972(12) 0.034(5) Uiso 1 1 d . . .
H65 H 0.6640(15) 0.5074(8) 0.9521(14) 0.042(5) Uiso 1 1 d . . .
H66 H 0.4675(16) 0.4311(9) 0.9521(13) 0.045(6) Uiso 1 1 d . . .
H67 H 0.5796(15) 0.4217(8) 1.0142(14) 0.047(6) Uiso 1 1 d . . .
H68 H 0.5224(15) 0.3714(9) 0.9452(14) 0.046(6) Uiso 1 1 d . . .
H69 H 0.4571(12) 0.3249(8) 0.8092(12) 0.028(5) Uiso 1 1 d . . .
H70 H 0.4044(14) 0.2620(8) 0.7944(12) 0.033(5) Uiso 1 1 d . . .
H71 H 0.4169(13) 0.3018(8) 0.7071(12) 0.028(5) Uiso 1 1 d . . .
H72 H 0.5177(15) 0.2159(9) 0.6404(15) 0.049(6) Uiso 1 1 d . . .
H73 H 0.4721(14) 0.1828(8) 0.7197(12) 0.037(5) Uiso 1 1 d . . .
H74 H 0.5902(15) 0.1774(9) 0.7114(12) 0.039(5) Uiso 1 1 d . . .
H75 H 0.5409(14) 0.2159(8) 0.8900(12) 0.034(5) Uiso 1 1 d . . .
H76 H 0.6574(14) 0.2163(8) 0.8735(12) 0.033(5) Uiso 1 1 d . . .
H77 H 0.6082(14) 0.2735(9) 0.9091(13) 0.038(5) Uiso 1 1 d . . .
H78 H 0.9922(12) 0.1904(8) 0.5824(11) 0.025(4) Uiso 1 1 d . . .
H79 H 1.0305(12) 0.2489(7) 0.6394(11) 0.017(4) Uiso 1 1 d . . .
H80 H 0.9513(13) 0.2528(8) 0.5459(12) 0.030(5) Uiso 1 1 d . . .
H81 H 0.8290(14) 0.1496(9) 0.5652(12) 0.037(5) Uiso 1 1 d . . .
H82 H 0.7394(14) 0.1692(8) 0.6194(12) 0.033(5) Uiso 1 1 d . . .
H83 H 0.7674(14) 0.2104(8) 0.5361(13) 0.038(5) Uiso 1 1 d . . .
H84 H 0.8617(13) 0.1691(7) 0.7753(11) 0.026(5) Uiso 1 1 d . . .
H85 H 0.9502(13) 0.1469(8) 0.7181(11) 0.026(4) Uiso 1 1 d . . .
H86 H 0.9705(14) 0.2027(8) 0.7828(12) 0.035(5) Uiso 1 1 d . . .
H87 H 1.0157(12) 0.4028(7) 0.4651(12) 0.023(4) Uiso 1 1 d . . .
H88 H 1.1806(13) 0.4023(7) 0.5469(11) 0.024(4) Uiso 1 1 d . . .
H89 H 1.1995(14) 0.3713(7) 0.7026(11) 0.027(5) Uiso 1 1 d . . .
H90 H 1.0065(12) 0.3183(7) 0.8297(10) 0.019(4) Uiso 1 1 d . . .
H91 H 1.1144(13) 0.3742(8) 0.9398(13) 0.031(5) Uiso 1 1 d . . .
H92 H 1.1759(15) 0.3996(8) 0.8646(12) 0.033(5) Uiso 1 1 d . . .
H93 H 1.0611(14) 0.4187(8) 0.8640(12) 0.035(5) Uiso 1 1 d . . .
H94 H 1.1287(13) 0.2477(8) 0.7884(13) 0.038(5) Uiso 1 1 d . . .
H95 H 1.1559(13) 0.2696(8) 0.8959(13) 0.031(5) Uiso 1 1 d . . .
H96 H 1.2185(15) 0.2951(8) 0.8197(12) 0.035(5) Uiso 1 1 d . . .
H97 H 0.7819(12) 0.3696(7) 0.5428(10) 0.017(4) Uiso 1 1 d . . .
H98 H 0.8160(15) 0.4700(9) 0.5250(14) 0.049(6) Uiso 1 1 d . . .
H99 H 0.7441(15) 0.4465(8) 0.4357(13) 0.042(5) Uiso 1 1 d . . .
H100 H 0.8628(14) 0.4562(8) 0.4362(13) 0.038(5) Uiso 1 1 d . . .
H101 H 0.7486(15) 0.3399(8) 0.3886(13) 0.040(5) Uiso 1 1 d . . .
H102 H 0.8281(16) 0.2970(10) 0.4397(14) 0.055(6) Uiso 1 1 d . . .
H103 H 0.8719(16) 0.3488(9) 0.3774(14) 0.047(6) Uiso 1 1 d . . .
H104 H 0.7840(13) 0.4473(8) 0.6966(12) 0.037(5) Uiso 1 1 d . . .
H105 H 0.8280(15) 0.6007(9) 0.6971(13) 0.046(6) Uiso 1 1 d . . .
H106 H 0.7310(15) 0.5643(8) 0.7284(13) 0.039(6) Uiso 1 1 d . . .
H107 H 0.7722(13) 0.5506(8) 0.6374(13) 0.035(5) Uiso 1 1 d . . .
H108 H 0.9503(13) 0.5111(8) 0.8923(12) 0.032(5) Uiso 1 1 d . . .
H109 H 0.8438(13) 0.5456(7) 0.8884(11) 0.026(5) Uiso 1 1 d . . .
H110 H 0.9402(14) 0.5792(9) 0.8581(12) 0.040(5) Uiso 1 1 d . . .
H111 H 1.0219(14) 0.4879(8) 0.7393(12) 0.036(5) Uiso 1 1 d . . .
H112 H 1.0005(13) 0.5566(9) 0.7086(12) 0.035(5) Uiso 1 1 d . . .
H113 H 0.9554(14) 0.5032(8) 0.6428(14) 0.043(5) Uiso 1 1 d . . .
H114 H 0.9148(17) 0.3745(9) 0.9249(14) 0.052(6) Uiso 1 1 d . . .
H115 H 0.8529(14) 0.3146(9) 0.9193(12) 0.039(5) Uiso 1 1 d . . .
H116 H 0.8535(14) 0.4569(8) 1.0192(12) 0.034(5) Uiso 1 1 d . . .
H117 H 0.7919(15) 0.4852(9) 1.1554(13) 0.051(6) Uiso 1 1 d . . .
H118 H 0.7103(14) 0.4124(8) 1.2391(13) 0.038(5) Uiso 1 1 d . . .
H119 H 0.6974(14) 0.3164(8) 1.1803(13) 0.038(5) Uiso 1 1 d . . .
H120 H 0.7572(13) 0.2920(8) 1.0431(12) 0.033(5) Uiso 1 1 d . . .

loop_
_atom_site_aniso_label
_atom_site_aniso_U_11
_atom_site_aniso_U_22
_atom_site_aniso_U_33
_atom_site_aniso_U_23
_atom_site_aniso_U_13
_atom_site_aniso_U_12
Ti1 0.01688(14) 0.01619(14) 0.01459(12) -0.00007(11) 0.00194(9) 0.00111(11)
N2 0.0181(7) 0.0147(6) 0.0172(6) 0.0000(5) 0.0026(5) 0.0012(5)
C3 0.0194(8) 0.0195(8) 0.0145(7) 0.0002(6) 0.0024(6) -0.0002(6)
C4 0.0227(9) 0.0129(8) 0.0204(8) 0.0024(6) 0.0033(6) -0.0004(6)
C5 0.0178(8) 0.0169(8) 0.0121(7) 0.0005(6) -0.0009(5) 0.0030(6)
N6 0.0160(7) 0.0172(7) 0.0134(6) 0.0016(5) 0.0014(5) 0.0005(5)
C7 0.0157(8) 0.0175(8) 0.0227(8) 0.0043(6) 0.0033(6) -0.0005(6)
C8 0.0211(8) 0.0198(8) 0.0219(8) 0.0033(6) 0.0049(6) 0.0031(6)
C9 0.0270(10) 0.0256(10) 0.0300(9) 0.0024(8) 0.0087(7) 0.0090(7)
C10 0.0210(9) 0.0291(10) 0.0374(10) 0.0091(8) 0.0043(7) 0.0088(7)
C11 0.0202(9) 0.0335(10) 0.0279(9) 0.0091(8) -0.0019(7) 0.0001(7)
C12 0.0190(8) 0.0220(9) 0.0242(8) 0.0022(6) 0.0018(6) -0.0023(6)
C13 0.0257(10) 0.0401(11) 0.0242(9) -0.0044(8) -0.0042(7) 0.0048(8)
C14 0.0382(13) 0.0572(15) 0.0323(11) -0.0073(10) 0.0122(9) -0.0154(11)
C15 0.0679(16) 0.0386(13) 0.0269(10) -0.0037(9) 0.0025(10) -0.0145(11)
C16 0.0249(9) 0.0305(10) 0.0213(8) -0.0028(7) 0.0036(7) 0.0101(7)
C17 0.0381(12) 0.0366(12) 0.0360(11) -0.0119(9) 0.0024(9) 0.0062(9)
C18 0.0396(13) 0.0511(15) 0.0252(10) 0.0022(9) 0.0091(8) 0.0070(10)
C19 0.0199(9) 0.0193(8) 0.0271(8) 0.0053(7) 0.0056(6) -0.0013(6)
C20 0.0211(9) 0.0254(10) 0.0395(10) 0.0063(8) 0.0115(8) -0.0008(7)
C21 0.0236(10) 0.0242(10) 0.0440(11) -0.0011(8) 0.0060(8) -0.0055(8)
C22 0.0243(10) 0.0401(12) 0.0312(10) 0.0132(9) 0.0085(7) -0.0027(9)
C23 0.0215(8) 0.0168(8) 0.0183(7) -0.0011(6) 0.0012(6) 0.0043(6)
C24 0.0263(10) 0.0221(9) 0.0232(8) -0.0021(7) 0.0058(7) 0.0070(7)
C25 0.0296(10) 0.0255(10) 0.0271(9) -0.0074(8) 0.0013(7) -0.0001(8)
C26 0.0291(10) 0.0210(9) 0.0259(9) 0.0037(7) 0.0036(7) 0.0091(7)
C27 0.0168(8) 0.0168(8) 0.0186(7) -0.0014(6) 0.0045(6) 0.0006(6)
C28 0.0210(8) 0.0189(8) 0.0176(7) -0.0010(6) 0.0032(6) 0.0005(6)
C29 0.0272(9) 0.0306(10) 0.0196(8) 0.0027(7) 0.0065(6) -0.0029(7)
C30 0.0215(9) 0.0398(11) 0.0318(9) 0.0021(8) 0.0111(7) -0.0057(8)
C31 0.0155(9) 0.0375(11) 0.0289(9) 0.0000(8) 0.0007(7) -0.0015(7)
C32 0.0195(8) 0.0215(9) 0.0210(8) -0.0016(6) 0.0028(6) 0.0013(6)
C33 0.0168(9) 0.0275(9) 0.0204(8) -0.0016(7) -0.0001(6) 0.0010(7)
C34 0.0318(11) 0.0318(10) 0.0253(9) -0.0032(8) -0.0018(7) 0.0003(8)
C35 0.0233(10) 0.0344(11) 0.0280(9) -0.0021(8) -0.0040(7) 0.0076(8)
C36 0.0202(8) 0.0250(9) 0.0163(7) 0.0051(7) 0.0037(6) -0.0018(7)
C37 0.0293(11) 0.0280(10) 0.0308(10) 0.0077(8) 0.0001(8) 0.0015(8)
C38 0.0358(12) 0.0335(11) 0.0282(10) -0.0029(8) -0.0084(8) 0.0020(8)
C39 0.0218(9) 0.0199(8) 0.0196(8) -0.0016(6) 0.0020(6) 0.0008(6)
C40 0.0314(10) 0.0163(8) 0.0246(8) 0.0007(7) 0.0003(7) -0.0029(7)
C41 0.0458(13) 0.0185(10) 0.0348(11) 0.0030(8) -0.0031(9) 0.0014(8)
C42 0.0385(11) 0.0205(9) 0.0285(9) -0.0022(7) 0.0004(8) -0.0055(8)
C43 0.0359(11) 0.0257(10) 0.0308(10) 0.0041(8) 0.0030(8) -0.0106(8)
C44 0.0280(10) 0.0332(11) 0.0219(8) 0.0016(7) 0.0035(7) 0.0064(8)
C45 0.0195(8) 0.0330(10) 0.0174(7) 0.0043(7) -0.0013(6) 0.0032(7)
C46 0.0252(9) 0.0351(10) 0.0224(8) 0.0036(8) 0.0011(7) -0.0049(8)
C47 0.0347(11) 0.0394(12) 0.0248(9) -0.0059(8) -0.0008(7) -0.0012(8)
C48 0.0330(10) 0.0526(13) 0.0186(8) -0.0017(8) 0.0032(7) 0.0022(9)
C49 0.0290(10) 0.0472(12) 0.0239(9) 0.0117(9) 0.0024(7) -0.0072(8)
C50 0.0288(10) 0.0294(10) 0.0235(8) 0.0022(7) -0.0030(7) -0.0014(7)

loop_
_geom_bond_atom_site_label_1
_geom_bond_atom_site_label_2
_geom_bond_distance
_geom_bond_site_symmetry_2
_geom_bond_publ_flag
Ti1 C39 1.8520(16) . ?
Ti1 N2 2.0310(12) . ?
Ti1 N6 2.0636(12) . ?
Ti1 C44 2.1618(16) . ?
Ti1 H104 1.962(18) . ?
N2 C3 1.3546(19) . ?
N2 C7 1.4387(18) . ?
C3 C4 1.401(2) . ?
C3 C19 1.563(2) . ?
C4 C5 1.426(2) . ?
C4 H51 0.941(16) . ?
C5 N6 1.3308(19) . ?
C5 C23 1.563(2) . ?
N6 C27 1.4483(19) . ?
C7 C8 1.408(2) . ?
C7 C12 1.411(2) . ?
C8 C9 1.389(2) . ?
C8 C16 1.523(2) . ?
C9 C10 1.377(2) . ?
C9 H52 0.901(17) . ?
C10 C11 1.376(2) . ?
C10 H53 0.971(18) . ?
C11 C12 1.397(2) . ?
C11 H54 0.942(17) . ?
C12 C13 1.511(2) . ?
C13 C14 1.520(3) . ?
C13 C15 1.531(3) . ?
C13 H55 0.968(16) . ?
C14 H56 0.92(2) . ?
C14 H57 0.981(19) . ?
C14 H58 0.96(2) . ?
C15 H59 1.00(2) . ?
C15 H60 0.94(2) . ?
C15 H61 1.07(2) . ?
C16 C18 1.525(2) . ?
C16 C17 1.526(3) . ?
C16 H62 0.978(16) . ?
C17 H63 0.96(2) . ?
C17 H64 0.965(19) . ?
C17 H65 0.96(2) . ?
C18 H66 0.99(2) . ?
C18 H67 1.01(2) . ?
C18 H68 0.97(2) . ?
C19 C21 1.536(2) . ?
C19 C20 1.538(2) . ?
C19 C22 1.546(2) . ?
C20 H69 0.974(18) . ?
C20 H70 0.981(18) . ?
C20 H71 0.981(17) . ?
C21 H72 0.97(2) . ?
C21 H73 0.972(19) . ?
C21 H74 0.97(2) . ?
C22 H75 0.958(18) . ?
C22 H76 0.970(18) . ?
C22 H77 0.98(2) . ?
C23 C24 1.534(2) . ?
C23 C26 1.540(2) . ?
C23 C25 1.544(2) . ?
C24 H78 0.984(17) . ?
C24 H79 0.987(16) . ?
C24 H80 0.960(18) . ?
C25 H81 0.979(19) . ?
C25 H82 1.001(18) . ?
C25 H83 0.986(19) . ?
C26 H84 0.988(17) . ?
C26 H85 0.956(18) . ?
C26 H86 0.992(18) . ?
C27 C28 1.407(2) . ?
C27 C32 1.409(2) . ?
C28 C29 1.389(2) . ?
C28 C36 1.517(2) . ?
C29 C30 1.379(2) . ?
C29 H87 0.915(16) . ?
C30 C31 1.378(2) . ?
C30 H88 0.961(17) . ?
C31 C32 1.391(2) . ?
C31 H89 0.908(17) . ?
C32 C33 1.521(2) . ?
C33 C35 1.529(2) . ?
C33 C34 1.533(2) . ?
C33 H90 0.984(16) . ?
C34 H91 0.955(18) . ?
C34 H92 0.963(18) . ?
C34 H93 0.993(19) . ?
C35 H94 0.996(19) . ?
C35 H95 1.001(17) . ?
C35 H96 0.966(19) . ?
C36 C37 1.528(2) . ?
C36 C38 1.529(2) . ?
C36 H97 0.930(15) . ?
C37 H98 0.98(2) . ?
C37 H99 0.987(19) . ?
C37 H100 0.950(19) . ?
C38 H101 0.991(19) . ?
C38 H102 0.95(2) . ?
C38 H103 1.03(2) . ?
C39 C40 1.515(2) . ?
C39 H104 0.988(18) . ?
C40 C42 1.533(2) . ?
C40 C43 1.536(2) . ?
C40 C41 1.541(2) . ?
C41 H105 0.97(2) . ?
C41 H106 0.98(2) . ?
C41 H107 0.969(18) . ?
C42 H108 1.015(18) . ?
C42 H109 0.955(17) . ?
C42 H110 1.000(19) . ?
C43 H111 0.998(19) . ?
C43 H112 0.989(19) . ?
C43 H113 0.985(19) . ?
C44 C45 1.481(2) . ?
C44 H114 0.92(2) . ?
C44 H115 0.96(2) . ?
C45 C50 1.399(2) . ?
C45 C46 1.401(2) . ?
C46 C47 1.384(2) . ?
C46 H116 0.922(18) . ?
C47 C48 1.371(3) . ?
C47 H117 0.98(2) . ?
C48 C49 1.380(3) . ?
C48 H118 0.970(18) . ?
C49 C50 1.386(2) . ?
C49 H119 0.930(19) . ?
C50 H120 0.928(18) . ?
